data_7247341
loop_
_publ_author_name
'Srivastava, Devyani'
'Kushwaha, Aparna'
'Kociok-K\"ohn, Gabriele'
'Gosavi, Suresh W.'
'Chauhan, Ratna'
'Ashokkumar, Muthupandian'
'Kumar, Abhinav'
'Muddassir, Mohd.'

_publ_section_title
;
 Impact of substituent's position on the DSSC performances of new
 1,1&#x2032;-bis-(diphenylphosphino)ferrocene appended nickel(ii) methoxy
 cyanodithiolates
;
_journal_issue 40
_journal_name_full CrystEngComm
_journal_page_first 5660
_journal_page_last 5672
_journal_paper_doi 10.1039/D3CE00621B
_journal_volume 25
_journal_year 2023
_chemical_formula_sum 'C44 H35 Fe N Ni O P2 S2'
_chemical_formula_weight 834.35
_space_group_crystal_system triclinic
_space_group_IT_number 2
_space_group_name_Hall '-P 1'
_space_group_name_H-M_alt 'P -1'
_atom_sites_solution_hydrogens geom
_atom_sites_solution_primary dual
_audit_creation_method SHELXL-2018/3
_audit_update_record
;
2023-06-20 deposited with the CCDC.	2023-09-04 downloaded from the CCDC.
;
_cell_angle_alpha 86.809(3)
_cell_angle_beta 74.723(3)
_cell_angle_gamma 72.872(3)
_cell_formula_units_Z 2
_cell_length_a 10.7721(3)
_cell_length_b 13.5889(4)
_cell_length_c 13.8513(5)
_cell_measurement_reflns_used 8756
_cell_measurement_temperature 150(2)
_cell_measurement_theta_max 30.2100
_cell_measurement_theta_min 3.4890
_cell_volume 1868.64(11)
_computing_cell_refinement 'CrysAlisPro 1.171.42.49 (Rigaku OD, 2022)'
_computing_data_collection 'CrysAlisPro 1.171.42.49 (Rigaku OD, 2022)'
_computing_data_reduction 'CrysAlisPro 1.171.42.49 (Rigaku OD, 2022)'
_computing_molecular_graphics 'ORTEP3 for Windows - Farrugia, L. J. J. Appl. Crystallogr. 1997, 30, 565'
_computing_publication_material
;
 'WinGX publication routines, Farrugia, 
 L. J., J. Appl. Crystallogr., 1999, 32, 837-838
;
_computing_structure_refinement
;
 SHELXL-2018/3 (Sheldrick, 2018)
 Sheldrick GM (2008) Acta Crystallogr A64:112--122 and 
 C. B. H\"ubschle, G. M. Sheldrick and B. Dittrich
 ShelXle: a Qt graphical user interface for SHELXL
 J. Appl. Cryst., 44, (2011) 1281-1284.
;
_computing_structure_solution
; 
 SHELXT
 Sheldrick, G. M. (2008). Acta Cryst. A64, 112-122.
;
_diffrn_ambient_environment N~2~
_diffrn_ambient_temperature 149.9(5)
_diffrn_detector 'CCD plate'
_diffrn_detector_area_resol_mean 8.0734
_diffrn_detector_type EosS2
_diffrn_measured_fraction_theta_full 0.998
_diffrn_measured_fraction_theta_max 0.856
_diffrn_measurement_device 'four-circle diffractometer'
_diffrn_measurement_device_type 'New Xcalibur, EosS2'
_diffrn_measurement_method '\w scans'
_diffrn_radiation_monochromator graphite
_diffrn_radiation_probe x-ray
_diffrn_radiation_type 'Mo K\a'
_diffrn_radiation_wavelength 0.71073
_diffrn_reflns_av_R_equivalents 0.0275
_diffrn_reflns_av_unetI/netI 0.0506
_diffrn_reflns_Laue_measured_fraction_full 0.998
_diffrn_reflns_Laue_measured_fraction_max 0.856
_diffrn_reflns_limit_h_max 13
_diffrn_reflns_limit_h_min -15
_diffrn_reflns_limit_k_max 19
_diffrn_reflns_limit_k_min -18
_diffrn_reflns_limit_l_max 17
_diffrn_reflns_limit_l_min -18
_diffrn_reflns_number 18799
_diffrn_reflns_point_group_measured_fraction_full 0.998
_diffrn_reflns_point_group_measured_fraction_max 0.856
_diffrn_reflns_theta_full 25.242
_diffrn_reflns_theta_max 30.314
_diffrn_reflns_theta_min 3.020
_diffrn_source 'fine-focus sealed X-ray tube'
_diffrn_source_type 'Enhance (Mo) X-ray Source'
_exptl_absorpt_coefficient_mu 1.126
_exptl_absorpt_correction_T_max 1.00000
_exptl_absorpt_correction_T_min 0.70196
_exptl_absorpt_correction_type multi-scan
_exptl_absorpt_process_details
;
CrysAlisPro 1.171.42.49 (Rigaku Oxford Diffraction, 2022)
Empirical absorption correction using spherical harmonics,
implemented in SCALE3 ABSPACK scaling algorithm.
;
_exptl_crystal_colour orange
_exptl_crystal_density_diffrn 1.483
_exptl_crystal_description block
_exptl_crystal_F_000 860
_exptl_crystal_recrystallization_method 'Re-crystallisation from solvent: dichloromethane-methanol mixture (1:1 )'
_exptl_crystal_size_max 0.800
_exptl_crystal_size_mid 0.600
_exptl_crystal_size_min 0.200
_refine_diff_density_max 0.675
_refine_diff_density_min -0.494
_refine_diff_density_rms 0.081
_refine_ls_extinction_method none
_refine_ls_goodness_of_fit_ref 1.041
_refine_ls_hydrogen_treatment constr
_refine_ls_matrix_type full
_refine_ls_number_parameters 470
_refine_ls_number_reflns 9604
_refine_ls_number_restraints 0
_refine_ls_restrained_S_all 1.041
_refine_ls_R_factor_all 0.0544
_refine_ls_R_factor_gt 0.0401
_refine_ls_shift/su_max 0.001
_refine_ls_shift/su_mean 0.000
_refine_ls_structure_factor_coef Fsqd
_refine_ls_weighting_details 'w=1/[\s^2^(Fo^2^)+(0.0371P)^2^+0.9121P] where P=(Fo^2^+2Fc^2^)/3'
_refine_ls_weighting_scheme calc
_refine_ls_wR_factor_gt 0.0878
_refine_ls_wR_factor_ref 0.0944
_reflns_Friedel_coverage 0.000
_reflns_number_gt 7811
_reflns_number_total 9604
_reflns_threshold_expression 'I > 2\s(I)'
_cod_data_source_file d3ce00621b2.cif
_cod_data_source_block 0-NiL
_cod_depositor_comments 'Adding full bibliography for 7247341--7247343.cif.'
_cod_database_code 7247341
_shelx_shelxl_version_number 2018/3
_shelx_space_group_comment
;
The symmetry employed for this shelxl refinement is uniquely defined
by the following loop, which should always be used as a source of
symmetry information in preference to the above space-group names.
They are only intended as comments.
;
_shelx_estimated_absorpt_t_min 0.466
_shelx_estimated_absorpt_t_max 0.806
_oxdiff_exptl_absorpt_empirical_full_min 0.790
_oxdiff_exptl_absorpt_empirical_full_max 1.378
_oxdiff_exptl_absorpt_empirical_details
;
Empirical correction (ABSPACK) includes:
- Absorption correction using spherical harmonics
- Frame scaling
;

loop_
_space_group_symop_operation_xyz
'x, y, z'
'-x, -y, -z'

loop_
_atom_site_label
_atom_site_type_symbol
_atom_site_fract_x
_atom_site_fract_y
_atom_site_fract_z
_atom_site_U_iso_or_equiv
_atom_site_adp_type
_atom_site_occupancy
_atom_site_site_symmetry_order
_atom_site_calc_flag
_atom_site_refinement_flags_posn
_atom_site_refinement_flags_adp
_atom_site_refinement_flags_occupancy
_atom_site_disorder_assembly
_atom_site_disorder_group
Ni Ni 0.47243(3) 0.22625(2) 0.42918(2) 0.01346(7) Uani 1 1 d . . . . .
P1 P 0.31514(5) 0.26825(4) 0.34760(4) 0.01344(12) Uani 1 1 d . . . . .
P2 P 0.65191(5) 0.21617(4) 0.30279(4) 0.01374(12) Uani 1 1 d . . . . .
S1 S 0.32148(5) 0.24223(5) 0.57305(4) 0.01776(12) Uani 1 1 d . . . . .
S2 S 0.59881(5) 0.18293(5) 0.53595(4) 0.02043(13) Uani 1 1 d . . . . .
Fe Fe 0.51326(3) 0.15437(3) 0.13017(2) 0.01569(8) Uani 1 1 d . . . . .
C1 C 0.6521(2) 0.20260(18) 0.17319(15) 0.0150(4) Uani 1 1 d . . . . .
C2 C 0.5862(2) 0.27814(18) 0.11287(16) 0.0169(4) Uani 1 1 d . . . . .
H2 H 0.532770 0.350723 0.134207 0.020 Uiso 1 1 calc R U . . .
C3 C 0.6101(2) 0.23248(19) 0.01702(17) 0.0210(5) Uani 1 1 d . . . . .
H3 H 0.574816 0.266913 -0.040016 0.025 Uiso 1 1 calc R U . . .
C4 C 0.6899(2) 0.1298(2) 0.01740(17) 0.0217(5) Uani 1 1 d . . . . .
H4 H 0.719956 0.078723 -0.039394 0.026 Uiso 1 1 calc R U . . .
C5 C 0.7174(2) 0.10948(19) 0.11262(17) 0.0205(5) Uani 1 1 d . . . . .
H5 H 0.771773 0.042766 0.133837 0.025 Uiso 1 1 calc R U . . .
C6 C 0.3090(2) 0.2014(2) 0.15293(17) 0.0210(5) Uani 1 1 d . . . . .
H6 H 0.254129 0.268912 0.133570 0.025 Uiso 1 1 calc R U . . .
C7 C 0.3635(2) 0.1089(2) 0.09386(18) 0.0261(6) Uani 1 1 d . . . . .
H7 H 0.355884 0.100842 0.024515 0.031 Uiso 1 1 calc R U . . .
C8 C 0.4336(3) 0.0317(2) 0.14760(19) 0.0273(6) Uani 1 1 d . . . . .
H8 H 0.483764 -0.040558 0.123062 0.033 Uiso 1 1 calc R U . . .
C9 C 0.4244(2) 0.07408(18) 0.24182(17) 0.0207(5) Uani 1 1 d . . . . .
H9 H 0.464374 0.036502 0.295666 0.025 Uiso 1 1 calc R U . . .
C10 C 0.3474(2) 0.18009(17) 0.24564(16) 0.0156(4) Uani 1 1 d . . . . .
C11 C 0.1469(2) 0.26968(18) 0.42092(16) 0.0170(5) Uani 1 1 d . . . . .
C12 C 0.0948(2) 0.1891(2) 0.41490(17) 0.0227(5) Uani 1 1 d . . . . .
H12 H 0.146394 0.131820 0.371148 0.027 Uiso 1 1 calc R U . . .
C13 C -0.0335(2) 0.1921(2) 0.47304(19) 0.0278(6) Uani 1 1 d . . . . .
H13 H -0.069219 0.136853 0.468755 0.033 Uiso 1 1 calc R U . . .
C14 C -0.1086(2) 0.2751(2) 0.53687(18) 0.0260(6) Uani 1 1 d . . . . .
H14 H -0.196023 0.277105 0.576493 0.031 Uiso 1 1 calc R U . . .
C15 C -0.0566(2) 0.3551(2) 0.54292(18) 0.0248(5) Uani 1 1 d . . . . .
H15 H -0.108605 0.412175 0.586872 0.030 Uiso 1 1 calc R U . . .
C16 C 0.0706(2) 0.35337(19) 0.48570(17) 0.0200(5) Uani 1 1 d . . . . .
H16 H 0.105690 0.408827 0.490488 0.024 Uiso 1 1 calc R U . . .
C17 C 0.2834(2) 0.39643(17) 0.29376(16) 0.0156(4) Uani 1 1 d . . . . .
C18 C 0.1743(2) 0.43626(19) 0.25205(17) 0.0214(5) Uani 1 1 d . . . . .
H18 H 0.113493 0.397451 0.253701 0.026 Uiso 1 1 calc R U . . .
C19 C 0.1544(3) 0.5317(2) 0.20843(19) 0.0277(6) Uani 1 1 d . . . . .
H19 H 0.080609 0.557854 0.179615 0.033 Uiso 1 1 calc R U . . .
C20 C 0.2422(3) 0.5897(2) 0.20661(19) 0.0297(6) Uani 1 1 d . . . . .
H20 H 0.229455 0.654717 0.175451 0.036 Uiso 1 1 calc R U . . .
C21 C 0.3480(2) 0.55220(19) 0.2504(2) 0.0275(6) Uani 1 1 d . . . . .
H21 H 0.407095 0.592068 0.250466 0.033 Uiso 1 1 calc R U . . .
C22 C 0.3679(2) 0.45613(19) 0.29434(18) 0.0212(5) Uani 1 1 d . . . . .
H22 H 0.440040 0.431153 0.325029 0.025 Uiso 1 1 calc R U . . .
C23 C 0.7979(2) 0.10763(18) 0.30714(16) 0.0164(4) Uani 1 1 d . . . . .
C24 C 0.7789(2) 0.01735(19) 0.35194(17) 0.0203(5) Uani 1 1 d . . . . .
H24 H 0.690856 0.014827 0.385507 0.024 Uiso 1 1 calc R U . . .
C25 C 0.8881(2) -0.0693(2) 0.3479(2) 0.0271(5) Uani 1 1 d . . . . .
H25 H 0.874795 -0.130461 0.379745 0.033 Uiso 1 1 calc R U . . .
C26 C 1.0164(2) -0.0664(2) 0.2974(2) 0.0283(6) Uani 1 1 d . . . . .
H26 H 1.090823 -0.126002 0.293842 0.034 Uiso 1 1 calc R U . . .
C27 C 1.0364(2) 0.0226(2) 0.25245(19) 0.0261(6) Uani 1 1 d . . . . .
H27 H 1.124597 0.024275 0.218191 0.031 Uiso 1 1 calc R U . . .
C28 C 0.9280(2) 0.1097(2) 0.25703(17) 0.0220(5) Uani 1 1 d . . . . .
H28 H 0.942268 0.171054 0.226042 0.026 Uiso 1 1 calc R U . . .
C29 C 0.7091(2) 0.33042(17) 0.30105(17) 0.0167(4) Uani 1 1 d . . . . .
C30 C 0.7897(2) 0.35921(19) 0.21452(18) 0.0211(5) Uani 1 1 d . . . . .
H30 H 0.813869 0.319984 0.154227 0.025 Uiso 1 1 calc R U . . .
C31 C 0.8346(2) 0.4444(2) 0.21572(19) 0.0247(5) Uani 1 1 d . . . . .
H31 H 0.891518 0.462011 0.156685 0.030 Uiso 1 1 calc R U . . .
C32 C 0.7977(2) 0.5041(2) 0.3017(2) 0.0268(6) Uani 1 1 d . . . . .
H32 H 0.828293 0.562838 0.302057 0.032 Uiso 1 1 calc R U . . .
C33 C 0.7157(2) 0.4773(2) 0.3872(2) 0.0278(6) Uani 1 1 d . . . . .
H33 H 0.688686 0.518785 0.446348 0.033 Uiso 1 1 calc R U . . .
C34 C 0.6724(2) 0.39108(19) 0.38793(18) 0.0212(5) Uani 1 1 d . . . . .
H34 H 0.617448 0.372968 0.447757 0.025 Uiso 1 1 calc R U . . .
C35 C 0.4510(2) 0.21693(17) 0.63225(16) 0.0157(4) Uani 1 1 d . . . . .
C36 C 0.4426(2) 0.22472(17) 0.73188(16) 0.0164(4) Uani 1 1 d . . . . .
C37 C 0.5658(2) 0.20562(18) 0.75893(16) 0.0189(5) Uani 1 1 d . . . . .
N N 0.6650(2) 0.18920(18) 0.78145(15) 0.0271(5) Uani 1 1 d . . . . .
C38 C 0.3145(2) 0.24798(19) 0.81109(17) 0.0205(5) Uani 1 1 d . . . . .
C39 C 0.2203(3) 0.1962(2) 0.81312(19) 0.0281(6) Uani 1 1 d . . . . .
H39 H 0.239495 0.144592 0.763436 0.034 Uiso 1 1 calc R U . . .
C40 C 0.0984(3) 0.2182(2) 0.8863(2) 0.0364(7) Uani 1 1 d . . . . .
H40 H 0.034578 0.182655 0.886117 0.044 Uiso 1 1 calc R U . . .
C41 C 0.0716(3) 0.2930(3) 0.9596(2) 0.0375(7) Uani 1 1 d . . . . .
H41 H -0.011668 0.309173 1.009289 0.045 Uiso 1 1 calc R U . . .
C42 C 0.1634(2) 0.3436(2) 0.96105(18) 0.0294(6) Uani 1 1 d . . . . .
H42 H 0.144612 0.393226 1.012561 0.035 Uiso 1 1 calc R U . . .
C43 C 0.2850(2) 0.32250(19) 0.88708(17) 0.0207(5) Uani 1 1 d . . . . .
O O 0.38039(16) 0.37179(14) 0.88143(12) 0.0252(4) Uani 1 1 d . . . . .
C44 C 0.3574(3) 0.4452(2) 0.95893(19) 0.0306(6) Uani 1 1 d . . . . .
H44A H 0.434471 0.472696 0.947106 0.046 Uiso 1 1 calc R U . . .
H44B H 0.345975 0.411612 1.023825 0.046 Uiso 1 1 calc R U . . .
H44C H 0.275957 0.501573 0.959004 0.046 Uiso 1 1 calc R U . . .

loop_
_atom_site_aniso_label
_atom_site_aniso_U_11
_atom_site_aniso_U_22
_atom_site_aniso_U_33
_atom_site_aniso_U_23
_atom_site_aniso_U_13
_atom_site_aniso_U_12
Ni 0.01198(13) 0.01750(15) 0.00980(13) -0.00346(11) -0.00123(10) -0.00338(11)
P1 0.0122(2) 0.0154(3) 0.0120(3) -0.0043(2) -0.00156(19) -0.0036(2)
P2 0.0126(2) 0.0158(3) 0.0114(3) -0.0035(2) -0.00142(19) -0.0029(2)
S1 0.0145(2) 0.0262(3) 0.0115(3) -0.0035(2) -0.00108(19) -0.0057(2)
S2 0.0146(2) 0.0324(3) 0.0121(3) -0.0025(2) -0.00217(19) -0.0042(2)
Fe 0.01821(15) 0.01634(17) 0.01168(15) -0.00489(12) -0.00119(12) -0.00521(13)
C1 0.0142(9) 0.0187(11) 0.0111(10) -0.0031(8) -0.0003(8) -0.0053(9)
C2 0.0187(10) 0.0189(12) 0.0133(10) -0.0009(9) -0.0012(8) -0.0081(9)
C3 0.0220(11) 0.0275(13) 0.0132(11) -0.0002(9) -0.0008(9) -0.0098(10)
C4 0.0196(10) 0.0270(13) 0.0156(11) -0.0085(10) 0.0026(9) -0.0071(10)
C5 0.0193(10) 0.0203(12) 0.0176(11) -0.0066(10) -0.0011(9) -0.0014(10)
C6 0.0189(10) 0.0282(14) 0.0173(11) -0.0052(10) -0.0042(9) -0.0082(10)
C7 0.0295(12) 0.0353(15) 0.0183(12) -0.0092(11) -0.0029(10) -0.0180(12)
C8 0.0336(13) 0.0233(13) 0.0242(13) -0.0108(11) 0.0041(10) -0.0151(11)
C9 0.0247(11) 0.0172(12) 0.0174(11) -0.0023(9) 0.0022(9) -0.0081(10)
C10 0.0153(9) 0.0179(11) 0.0142(10) -0.0040(9) -0.0007(8) -0.0077(9)
C11 0.0126(9) 0.0232(12) 0.0138(10) -0.0018(9) -0.0024(8) -0.0033(9)
C12 0.0207(11) 0.0295(14) 0.0185(12) -0.0061(10) -0.0019(9) -0.0100(11)
C13 0.0244(12) 0.0410(16) 0.0247(13) 0.0004(11) -0.0057(10) -0.0201(12)
C14 0.0145(10) 0.0395(16) 0.0219(12) 0.0015(11) -0.0026(9) -0.0066(11)
C15 0.0174(10) 0.0313(14) 0.0190(12) -0.0046(10) 0.0002(9) -0.0003(10)
C16 0.0179(10) 0.0206(12) 0.0193(11) -0.0027(9) -0.0027(9) -0.0040(10)
C17 0.0165(10) 0.0128(11) 0.0138(10) -0.0036(8) 0.0008(8) -0.0021(9)
C18 0.0216(11) 0.0223(13) 0.0189(12) -0.0049(10) -0.0046(9) -0.0038(10)
C19 0.0296(12) 0.0260(14) 0.0224(13) -0.0007(11) -0.0067(10) 0.0002(11)
C20 0.0369(14) 0.0173(13) 0.0242(13) 0.0020(10) 0.0029(11) -0.0017(11)
C21 0.0227(12) 0.0178(13) 0.0352(15) -0.0045(11) 0.0059(10) -0.0064(10)
C22 0.0144(10) 0.0194(12) 0.0254(12) -0.0058(10) 0.0003(9) -0.0018(9)
C23 0.0138(9) 0.0192(12) 0.0145(10) -0.0055(9) -0.0026(8) -0.0021(9)
C24 0.0175(10) 0.0226(13) 0.0208(12) -0.0024(10) -0.0050(9) -0.0056(10)
C25 0.0258(12) 0.0208(13) 0.0341(14) 0.0028(11) -0.0102(11) -0.0040(11)
C26 0.0183(11) 0.0241(14) 0.0377(15) -0.0038(12) -0.0094(10) 0.0037(10)
C27 0.0156(10) 0.0291(14) 0.0289(14) -0.0064(11) -0.0017(9) -0.0019(11)
C28 0.0187(10) 0.0234(13) 0.0214(12) 0.0004(10) -0.0024(9) -0.0049(10)
C29 0.0149(10) 0.0158(11) 0.0191(11) -0.0013(9) -0.0055(8) -0.0027(9)
C30 0.0194(10) 0.0228(13) 0.0194(12) -0.0027(10) -0.0009(9) -0.0066(10)
C31 0.0233(11) 0.0248(13) 0.0267(13) 0.0051(11) -0.0060(10) -0.0093(11)
C32 0.0279(12) 0.0180(12) 0.0385(15) -0.0005(11) -0.0142(11) -0.0076(11)
C33 0.0327(13) 0.0233(14) 0.0293(14) -0.0077(11) -0.0112(11) -0.0067(11)
C34 0.0222(11) 0.0219(13) 0.0196(12) -0.0026(10) -0.0057(9) -0.0057(10)
C35 0.0158(10) 0.0165(11) 0.0149(10) -0.0013(9) -0.0032(8) -0.0054(9)
C36 0.0176(10) 0.0147(11) 0.0156(11) -0.0024(9) -0.0013(8) -0.0048(9)
C37 0.0234(11) 0.0187(12) 0.0129(11) -0.0030(9) -0.0019(9) -0.0055(10)
N 0.0252(10) 0.0330(13) 0.0204(11) -0.0053(9) -0.0051(8) -0.0039(10)
C38 0.0223(11) 0.0247(13) 0.0137(11) -0.0003(9) -0.0034(9) -0.0065(10)
C39 0.0335(13) 0.0324(15) 0.0194(12) -0.0003(11) -0.0034(10) -0.0141(12)
C40 0.0296(13) 0.0510(19) 0.0310(15) 0.0005(13) -0.0007(11) -0.0215(14)
C41 0.0261(13) 0.059(2) 0.0192(13) -0.0001(13) 0.0048(10) -0.0090(14)
C42 0.0306(13) 0.0330(15) 0.0165(12) -0.0050(11) 0.0002(10) -0.0018(12)
C43 0.0232(11) 0.0228(13) 0.0142(11) 0.0001(9) -0.0053(9) -0.0034(10)
O 0.0288(9) 0.0259(10) 0.0201(9) -0.0095(7) -0.0052(7) -0.0059(8)
C44 0.0381(14) 0.0292(15) 0.0237(13) -0.0117(11) -0.0085(11) -0.0057(12)

loop_
_atom_type_symbol
_atom_type_description
_atom_type_scat_dispersion_real
_atom_type_scat_dispersion_imag
_atom_type_scat_source
C C 0.0033 0.0016 'International Tables Vol C Tables 4.2.6.8 and 6.1.1.4'
H H 0.0000 0.0000 'International Tables Vol C Tables 4.2.6.8 and 6.1.1.4'
N N 0.0061 0.0033 'International Tables Vol C Tables 4.2.6.8 and 6.1.1.4'
O O 0.0106 0.0060 'International Tables Vol C Tables 4.2.6.8 and 6.1.1.4'
P P 0.1023 0.0942 'International Tables Vol C Tables 4.2.6.8 and 6.1.1.4'
S S 0.1246 0.1234 'International Tables Vol C Tables 4.2.6.8 and 6.1.1.4'
Fe Fe 0.3463 0.8444 'International Tables Vol C Tables 4.2.6.8 and 6.1.1.4'
Ni Ni 0.3393 1.1124 'International Tables Vol C Tables 4.2.6.8 and 6.1.1.4'

loop_
_geom_angle_atom_site_label_1
_geom_angle_atom_site_label_2
_geom_angle_atom_site_label_3
_geom_angle
_geom_angle_site_symmetry_1
_geom_angle_site_symmetry_3
_geom_angle_publ_flag
S1 Ni P1 91.31(2) . . ?
S1 Ni S2 77.97(2) . . ?
P1 Ni S2 169.13(2) . . ?
S1 Ni P2 167.93(2) . . ?
P1 Ni P2 99.72(2) . . ?
S2 Ni P2 91.12(2) . . ?
C10 P1 C11 103.18(10) . . ?
C10 P1 C17 105.54(10) . . ?
C11 P1 C17 101.63(10) . . ?
C10 P1 Ni 112.86(8) . . ?
C11 P1 Ni 115.65(8) . . ?
C17 P1 Ni 116.43(7) . . ?
C1 P2 C23 98.98(10) . . ?
C1 P2 C29 102.55(10) . . ?
C23 P2 C29 105.01(10) . . ?
C1 P2 Ni 122.90(7) . . ?
C23 P2 Ni 114.61(8) . . ?
C29 P2 Ni 110.71(7) . . ?
C35 S1 Ni 88.47(7) . . ?
C35 S2 Ni 87.71(7) . . ?
C10 Fe C1 107.97(8) . . ?
C10 Fe C2 110.18(9) . . ?
C1 Fe C2 41.20(9) . . ?
C10 Fe C9 41.36(9) . . ?
C1 Fe C9 109.99(9) . . ?
C2 Fe C9 139.39(9) . . ?
C10 Fe C6 41.53(9) . . ?
C1 Fe C6 136.70(9) . . ?
C2 Fe C6 110.37(10) . . ?
C9 Fe C6 69.11(10) . . ?
C10 Fe C5 136.53(9) . . ?
C1 Fe C5 41.43(8) . . ?
C2 Fe C5 68.87(9) . . ?
C9 Fe C5 110.02(10) . . ?
C6 Fe C5 177.81(9) . . ?
C10 Fe C8 68.77(9) . . ?
C1 Fe C8 140.24(11) . . ?
C2 Fe C8 178.27(10) . . ?
C9 Fe C8 40.62(9) . . ?
C6 Fe C8 67.91(10) . . ?
C5 Fe C8 112.85(10) . . ?
C10 Fe C3 140.36(10) . . ?
C1 Fe C3 68.82(9) . . ?
C2 Fe C3 40.65(8) . . ?
C9 Fe C3 177.97(10) . . ?
C6 Fe C3 112.90(10) . . ?
C5 Fe C3 67.97(10) . . ?
C8 Fe C3 139.43(9) . . ?
C10 Fe C7 68.74(9) . . ?
C1 Fe C7 176.68(9) . . ?
C2 Fe C7 138.82(11) . . ?
C9 Fe C7 67.98(10) . . ?
C6 Fe C7 40.42(9) . . ?
C5 Fe C7 141.41(9) . . ?
C8 Fe C7 39.65(11) . . ?
C3 Fe C7 113.29(10) . . ?
C10 Fe C4 176.50(9) . . ?
C1 Fe C4 68.60(8) . . ?
C2 Fe C4 67.85(9) . . ?
C9 Fe C4 138.43(10) . . ?
C6 Fe C4 141.57(10) . . ?
C5 Fe C4 40.32(9) . . ?
C8 Fe C4 113.28(9) . . ?
C3 Fe C4 39.75(10) . . ?
C7 Fe C4 114.69(9) . . ?
C2 C1 C5 107.11(19) . . ?
C2 C1 P2 127.80(16) . . ?
C5 C1 P2 125.06(18) . . ?
C2 C1 Fe 69.64(12) . . ?
C5 C1 Fe 70.17(12) . . ?
P2 C1 Fe 123.80(11) . . ?
C3 C2 C1 108.4(2) . . ?
C3 C2 Fe 70.94(13) . . ?
C1 C2 Fe 69.16(13) . . ?
C3 C2 H2 125.8 . . ?
C1 C2 H2 125.8 . . ?
Fe C2 H2 125.8 . . ?
C4 C3 C2 108.0(2) . . ?
C4 C3 Fe 70.26(14) . . ?
C2 C3 Fe 68.41(13) . . ?
C4 C3 H3 126.0 . . ?
C2 C3 H3 126.0 . . ?
Fe C3 H3 126.0 . . ?
C3 C4 C5 109.0(2) . . ?
C3 C4 Fe 69.99(12) . . ?
C5 C4 Fe 69.10(12) . . ?
C3 C4 H4 125.5 . . ?
C5 C4 H4 125.5 . . ?
Fe C4 H4 125.5 . . ?
C4 C5 C1 107.5(2) . . ?
C4 C5 Fe 70.58(13) . . ?
C1 C5 Fe 68.40(12) . . ?
C4 C5 H5 126.2 . . ?
C1 C5 H5 126.2 . . ?
Fe C5 H5 126.2 . . ?
C7 C6 C10 107.5(2) . . ?
C7 C6 Fe 70.78(13) . . ?
C10 C6 Fe 68.16(12) . . ?
C7 C6 H6 126.3 . . ?
C10 C6 H6 126.3 . . ?
Fe C6 H6 126.3 . . ?
C8 C7 C6 108.7(2) . . ?
C8 C7 Fe 69.95(14) . . ?
C6 C7 Fe 68.81(12) . . ?
C8 C7 H7 125.6 . . ?
C6 C7 H7 125.6 . . ?
Fe C7 H7 125.6 . . ?
C7 C8 C9 108.7(2) . . ?
C7 C8 Fe 70.39(14) . . ?
C9 C8 Fe 68.63(13) . . ?
C7 C8 H8 125.7 . . ?
C9 C8 H8 125.7 . . ?
Fe C8 H8 125.7 . . ?
C8 C9 C10 107.7(2) . . ?
C8 C9 Fe 70.76(14) . . ?
C10 C9 Fe 68.53(13) . . ?
C8 C9 H9 126.2 . . ?
C10 C9 H9 126.2 . . ?
Fe C9 H9 126.2 . . ?
C9 C10 C6 107.47(19) . . ?
C9 C10 P1 124.35(17) . . ?
C6 C10 P1 128.12(18) . . ?
C9 C10 Fe 70.11(12) . . ?
C6 C10 Fe 70.31(12) . . ?
P1 C10 Fe 122.65(11) . . ?
C12 C11 C16 119.6(2) . . ?
C12 C11 P1 121.51(17) . . ?
C16 C11 P1 118.86(17) . . ?
C11 C12 C13 120.0(2) . . ?
C11 C12 H12 120.0 . . ?
C13 C12 H12 120.0 . . ?
C14 C13 C12 120.1(2) . . ?
C14 C13 H13 119.9 . . ?
C12 C13 H13 119.9 . . ?
C15 C14 C13 119.8(2) . . ?
C15 C14 H14 120.1 . . ?
C13 C14 H14 120.1 . . ?
C14 C15 C16 120.8(2) . . ?
C14 C15 H15 119.6 . . ?
C16 C15 H15 119.6 . . ?
C15 C16 C11 119.7(2) . . ?
C15 C16 H16 120.2 . . ?
C11 C16 H16 120.2 . . ?
C22 C17 C18 118.9(2) . . ?
C22 C17 P1 119.97(18) . . ?
C18 C17 P1 121.15(17) . . ?
C19 C18 C17 120.5(2) . . ?
C19 C18 H18 119.8 . . ?
C17 C18 H18 119.8 . . ?
C18 C19 C20 120.2(2) . . ?
C18 C19 H19 119.9 . . ?
C20 C19 H19 119.9 . . ?
C21 C20 C19 119.7(3) . . ?
C21 C20 H20 120.2 . . ?
C19 C20 H20 120.2 . . ?
C20 C21 C22 120.1(2) . . ?
C20 C21 H21 120.0 . . ?
C22 C21 H21 120.0 . . ?
C17 C22 C21 120.6(2) . . ?
C17 C22 H22 119.7 . . ?
C21 C22 H22 119.7 . . ?
C24 C23 C28 119.1(2) . . ?
C24 C23 P2 119.44(16) . . ?
C28 C23 P2 121.07(19) . . ?
C23 C24 C25 120.3(2) . . ?
C23 C24 H24 119.8 . . ?
C25 C24 H24 119.8 . . ?
C26 C25 C24 120.0(3) . . ?
C26 C25 H25 120.0 . . ?
C24 C25 H25 120.0 . . ?
C27 C26 C25 120.2(2) . . ?
C27 C26 H26 119.9 . . ?
C25 C26 H26 119.9 . . ?
C26 C27 C28 120.1(2) . . ?
C26 C27 H27 119.9 . . ?
C28 C27 H27 119.9 . . ?
C27 C28 C23 120.2(2) . . ?
C27 C28 H28 119.9 . . ?
C23 C28 H28 119.9 . . ?
C30 C29 C34 118.4(2) . . ?
C30 C29 P2 121.58(16) . . ?
C34 C29 P2 120.00(18) . . ?
C31 C30 C29 120.5(2) . . ?
C31 C30 H30 119.7 . . ?
C29 C30 H30 119.7 . . ?
C32 C31 C30 120.7(2) . . ?
C32 C31 H31 119.6 . . ?
C30 C31 H31 119.6 . . ?
C31 C32 C33 119.1(2) . . ?
C31 C32 H32 120.4 . . ?
C33 C32 H32 120.4 . . ?
C32 C33 C34 120.9(2) . . ?
C32 C33 H33 119.5 . . ?
C34 C33 H33 119.5 . . ?
C33 C34 C29 120.3(2) . . ?
C33 C34 H34 119.9 . . ?
C29 C34 H34 119.9 . . ?
C36 C35 S1 128.75(16) . . ?
C36 C35 S2 126.04(17) . . ?
S1 C35 S2 105.16(11) . . ?
C35 C36 C37 116.76(19) . . ?
C35 C36 C38 123.7(2) . . ?
C37 C36 C38 119.50(19) . . ?
N C37 C36 179.2(3) . . ?
C39 C38 C43 118.1(2) . . ?
C39 C38 C36 120.9(2) . . ?
C43 C38 C36 121.1(2) . . ?
C38 C39 C40 121.6(2) . . ?
C38 C39 H39 119.2 . . ?
C40 C39 H39 119.2 . . ?
C41 C40 C39 118.9(2) . . ?
C41 C40 H40 120.5 . . ?
C39 C40 H40 120.5 . . ?
C42 C41 C40 120.9(2) . . ?
C42 C41 H41 119.6 . . ?
C40 C41 H41 119.6 . . ?
C41 C42 C43 120.2(2) . . ?
C41 C42 H42 119.9 . . ?
C43 C42 H42 119.9 . . ?
O C43 C42 123.9(2) . . ?
O C43 C38 115.83(19) . . ?
C42 C43 C38 120.3(2) . . ?
C43 O C44 117.89(18) . . ?
O C44 H44A 109.5 . . ?
O C44 H44B 109.5 . . ?
H44A C44 H44B 109.5 . . ?
O C44 H44C 109.5 . . ?
H44A C44 H44C 109.5 . . ?
H44B C44 H44C 109.5 . . ?

loop_
_geom_bond_atom_site_label_1
_geom_bond_atom_site_label_2
_geom_bond_distance
_geom_bond_site_symmetry_2
_geom_bond_publ_flag
Ni S1 2.1898(6) . ?
Ni P1 2.2003(6) . ?
Ni S2 2.2088(6) . ?
Ni P2 2.2156(6) . ?
P1 C10 1.799(2) . ?
P1 C11 1.824(2) . ?
P1 C17 1.829(2) . ?
P2 C1 1.814(2) . ?
P2 C23 1.824(2) . ?
P2 C29 1.828(2) . ?
S1 C35 1.739(2) . ?
S2 C35 1.745(2) . ?
Fe C10 2.015(2) . ?
Fe C1 2.028(2) . ?
Fe C2 2.034(2) . ?
Fe C9 2.036(2) . ?
Fe C6 2.044(2) . ?
Fe C5 2.052(2) . ?
Fe C8 2.064(2) . ?
Fe C3 2.068(2) . ?
Fe C7 2.070(2) . ?
Fe C4 2.071(2) . ?
C1 C2 1.429(3) . ?
C1 C5 1.443(3) . ?
C2 C3 1.425(3) . ?
C2 H2 1.0000 . ?
C3 C4 1.407(3) . ?
C3 H3 1.0000 . ?
C4 C5 1.421(3) . ?
C4 H4 1.0000 . ?
C5 H5 1.0000 . ?
C6 C7 1.421(3) . ?
C6 C10 1.440(3) . ?
C6 H6 1.0000 . ?
C7 C8 1.402(4) . ?
C7 H7 1.0000 . ?
C8 C9 1.423(3) . ?
C8 H8 1.0000 . ?
C9 C10 1.431(3) . ?
C9 H9 1.0000 . ?
C11 C12 1.385(3) . ?
C11 C16 1.396(3) . ?
C12 C13 1.394(3) . ?
C12 H12 0.9500 . ?
C13 C14 1.381(4) . ?
C13 H13 0.9500 . ?
C14 C15 1.377(4) . ?
C14 H14 0.9500 . ?
C15 C16 1.384(3) . ?
C15 H15 0.9500 . ?
C16 H16 0.9500 . ?
C17 C22 1.388(3) . ?
C17 C18 1.398(3) . ?
C18 C19 1.382(4) . ?
C18 H18 0.9500 . ?
C19 C20 1.393(4) . ?
C19 H19 0.9500 . ?
C20 C21 1.384(4) . ?
C20 H20 0.9500 . ?
C21 C22 1.391(4) . ?
C21 H21 0.9500 . ?
C22 H22 0.9500 . ?
C23 C24 1.389(3) . ?
C23 C28 1.399(3) . ?
C24 C25 1.389(3) . ?
C24 H24 0.9500 . ?
C25 C26 1.386(3) . ?
C25 H25 0.9500 . ?
C26 C27 1.376(4) . ?
C26 H26 0.9500 . ?
C27 C28 1.387(3) . ?
C27 H27 0.9500 . ?
C28 H28 0.9500 . ?
C29 C30 1.394(3) . ?
C29 C34 1.397(3) . ?
C30 C31 1.382(3) . ?
C30 H30 0.9500 . ?
C31 C32 1.379(3) . ?
C31 H31 0.9500 . ?
C32 C33 1.380(4) . ?
C32 H32 0.9500 . ?
C33 C34 1.382(3) . ?
C33 H33 0.9500 . ?
C34 H34 0.9500 . ?
C35 C36 1.367(3) . ?
C36 C37 1.421(3) . ?
C36 C38 1.481(3) . ?
C37 N 1.148(3) . ?
C38 C39 1.388(3) . ?
C38 C43 1.410(3) . ?
C39 C40 1.394(3) . ?
C39 H39 0.9500 . ?
C40 C41 1.391(4) . ?
C40 H40 0.9500 . ?
C41 C42 1.364(4) . ?
C41 H41 0.9500 . ?
C42 C43 1.397(3) . ?
C42 H42 0.9500 . ?
C43 O 1.367(3) . ?
O C44 1.429(3) . ?
C44 H44A 0.9800 . ?
C44 H44B 0.9800 . ?
C44 H44C 0.9800 . ?

loop_
_geom_torsion_atom_site_label_1
_geom_torsion_atom_site_label_2
_geom_torsion_atom_site_label_3
_geom_torsion_atom_site_label_4
_geom_torsion
_geom_torsion_site_symmetry_1
_geom_torsion_site_symmetry_2
_geom_torsion_site_symmetry_3
_geom_torsion_site_symmetry_4
_geom_torsion_publ_flag
C23 P2 C1 C2 -161.80(19) . . . . ?
C29 P2 C1 C2 -54.1(2) . . . . ?
Ni P2 C1 C2 71.0(2) . . . . ?
C23 P2 C1 C5 20.5(2) . . . . ?
C29 P2 C1 C5 128.14(19) . . . . ?
Ni P2 C1 C5 -106.73(18) . . . . ?
C23 P2 C1 Fe 108.80(14) . . . . ?
C29 P2 C1 Fe -143.51(13) . . . . ?
Ni P2 C1 Fe -18.38(18) . . . . ?
C5 C1 C2 C3 0.1(2) . . . . ?
P2 C1 C2 C3 -177.95(16) . . . . ?
Fe C1 C2 C3 -60.36(15) . . . . ?
C5 C1 C2 Fe 60.48(15) . . . . ?
P2 C1 C2 Fe -117.59(17) . . . . ?
C1 C2 C3 C4 -0.1(2) . . . . ?
Fe C2 C3 C4 -59.31(16) . . . . ?
C1 C2 C3 Fe 59.25(15) . . . . ?
C2 C3 C4 C5 0.0(3) . . . . ?
Fe C3 C4 C5 -58.19(16) . . . . ?
C2 C3 C4 Fe 58.16(15) . . . . ?
C3 C4 C5 C1 0.1(3) . . . . ?
Fe C4 C5 C1 -58.63(15) . . . . ?
C3 C4 C5 Fe 58.73(16) . . . . ?
C2 C1 C5 C4 -0.1(2) . . . . ?
P2 C1 C5 C4 178.00(16) . . . . ?
Fe C1 C5 C4 60.00(16) . . . . ?
C2 C1 C5 Fe -60.14(14) . . . . ?
P2 C1 C5 Fe 118.00(17) . . . . ?
C10 C6 C7 C8 0.2(3) . . . . ?
Fe C6 C7 C8 58.70(17) . . . . ?
C10 C6 C7 Fe -58.47(15) . . . . ?
C6 C7 C8 C9 0.1(3) . . . . ?
Fe C7 C8 C9 58.07(16) . . . . ?
C6 C7 C8 Fe -58.00(16) . . . . ?
C7 C8 C9 C10 -0.4(3) . . . . ?
Fe C8 C9 C10 58.81(15) . . . . ?
C7 C8 C9 Fe -59.16(17) . . . . ?
C8 C9 C10 C6 0.5(2) . . . . ?
Fe C9 C10 C6 60.69(15) . . . . ?
C8 C9 C10 P1 -176.80(16) . . . . ?
Fe C9 C10 P1 -116.59(16) . . . . ?
C8 C9 C10 Fe -60.21(15) . . . . ?
C7 C6 C10 C9 -0.4(2) . . . . ?
Fe C6 C10 C9 -60.56(14) . . . . ?
C7 C6 C10 P1 176.71(16) . . . . ?
Fe C6 C10 P1 116.59(18) . . . . ?
C7 C6 C10 Fe 60.12(15) . . . . ?
C11 P1 C10 C9 -98.48(19) . . . . ?
C17 P1 C10 C9 155.26(18) . . . . ?
Ni P1 C10 C9 27.0(2) . . . . ?
C11 P1 C10 C6 84.8(2) . . . . ?
C17 P1 C10 C6 -21.5(2) . . . . ?
Ni P1 C10 C6 -149.66(17) . . . . ?
C11 P1 C10 Fe 174.48(14) . . . . ?
C17 P1 C10 Fe 68.21(15) . . . . ?
Ni P1 C10 Fe -60.00(15) . . . . ?
C10 P1 C11 C12 22.5(2) . . . . ?
C17 P1 C11 C12 131.7(2) . . . . ?
Ni P1 C11 C12 -101.2(2) . . . . ?
C10 P1 C11 C16 -158.62(19) . . . . ?
C17 P1 C11 C16 -49.4(2) . . . . ?
Ni P1 C11 C16 77.7(2) . . . . ?
C16 C11 C12 C13 0.3(4) . . . . ?
P1 C11 C12 C13 179.1(2) . . . . ?
C11 C12 C13 C14 -0.1(4) . . . . ?
C12 C13 C14 C15 0.0(4) . . . . ?
C13 C14 C15 C16 0.0(4) . . . . ?
C14 C15 C16 C11 0.1(4) . . . . ?
C12 C11 C16 C15 -0.3(4) . . . . ?
P1 C11 C16 C15 -179.14(19) . . . . ?
C10 P1 C17 C22 -117.84(18) . . . . ?
C11 P1 C17 C22 134.77(17) . . . . ?
Ni P1 C17 C22 8.21(19) . . . . ?
C10 P1 C17 C18 62.49(19) . . . . ?
C11 P1 C17 C18 -44.89(19) . . . . ?
Ni P1 C17 C18 -171.46(15) . . . . ?
C22 C17 C18 C19 2.7(3) . . . . ?
P1 C17 C18 C19 -177.67(17) . . . . ?
C17 C18 C19 C20 -0.7(3) . . . . ?
C18 C19 C20 C21 -1.2(4) . . . . ?
C19 C20 C21 C22 1.2(4) . . . . ?
C18 C17 C22 C21 -2.7(3) . . . . ?
P1 C17 C22 C21 177.62(17) . . . . ?
C20 C21 C22 C17 0.8(3) . . . . ?
C1 P2 C23 C24 -102.56(19) . . . . ?
C29 P2 C23 C24 151.76(18) . . . . ?
Ni P2 C23 C24 30.1(2) . . . . ?
C1 P2 C23 C28 70.60(19) . . . . ?
C29 P2 C23 C28 -35.1(2) . . . . ?
Ni P2 C23 C28 -156.77(16) . . . . ?
C28 C23 C24 C25 0.7(3) . . . . ?
P2 C23 C24 C25 174.02(18) . . . . ?
C23 C24 C25 C26 -1.2(4) . . . . ?
C24 C25 C26 C27 1.0(4) . . . . ?
C25 C26 C27 C28 -0.3(4) . . . . ?
C26 C27 C28 C23 -0.2(4) . . . . ?
C24 C23 C28 C27 -0.1(3) . . . . ?
P2 C23 C28 C27 -173.24(18) . . . . ?
C1 P2 C29 C30 -26.3(2) . . . . ?
C23 P2 C29 C30 76.7(2) . . . . ?
Ni P2 C29 C30 -159.09(17) . . . . ?
C1 P2 C29 C34 153.82(19) . . . . ?
C23 P2 C29 C34 -103.16(19) . . . . ?
Ni P2 C29 C34 21.0(2) . . . . ?
C34 C29 C30 C31 1.6(3) . . . . ?
P2 C29 C30 C31 -178.29(19) . . . . ?
C29 C30 C31 C32 -1.8(4) . . . . ?
C30 C31 C32 C33 0.4(4) . . . . ?
C31 C32 C33 C34 1.1(4) . . . . ?
C32 C33 C34 C29 -1.2(4) . . . . ?
C30 C29 C34 C33 -0.1(3) . . . . ?
P2 C29 C34 C33 179.77(19) . . . . ?
Ni S1 C35 C36 170.7(2) . . . . ?
Ni S1 C35 S2 -7.16(10) . . . . ?
Ni S2 C35 C36 -170.8(2) . . . . ?
Ni S2 C35 S1 7.10(10) . . . . ?
S1 C35 C36 C37 -175.90(18) . . . . ?
S2 C35 C36 C37 1.5(3) . . . . ?
S1 C35 C36 C38 6.3(4) . . . . ?
S2 C35 C36 C38 -176.26(18) . . . . ?
C35 C36 C38 C39 47.2(4) . . . . ?
C37 C36 C38 C39 -130.5(3) . . . . ?
C35 C36 C38 C43 -133.4(3) . . . . ?
C37 C36 C38 C43 48.9(3) . . . . ?
C43 C38 C39 C40 1.5(4) . . . . ?
C36 C38 C39 C40 -179.1(3) . . . . ?
C38 C39 C40 C41 -0.8(5) . . . . ?
C39 C40 C41 C42 -0.8(5) . . . . ?
C40 C41 C42 C43 1.6(5) . . . . ?
C41 C42 C43 O 178.0(3) . . . . ?
C41 C42 C43 C38 -0.8(4) . . . . ?
C39 C38 C43 O -179.6(2) . . . . ?
C36 C38 C43 O 1.0(3) . . . . ?
C39 C38 C43 C42 -0.7(4) . . . . ?
C36 C38 C43 C42 179.9(2) . . . . ?
C42 C43 O C44 3.5(4) . . . . ?
C38 C43 O C44 -177.7(2) . . . . ?
